data_2229029
loop_
_publ_author_name
'Naz, Syeda Sohaila'
'Islam, Nazar Ul'
'Tahir, M. Nawaz'

_publ_section_title
;
 5-Carboxy-2,4-dihydroxyanilinium chloride dihydrate
;
_journal_coeditor_code DN2650
_journal_issue 2
_journal_name_full 'Acta Crystallographica Section E'
_journal_page_first o299
_journal_paper_doi 10.1107/S1600536811000559
_journal_volume 67
_journal_year 2011
_chemical_formula_iupac 'C7 H8 N O4 +, Cl -, 2H2 O'
_chemical_formula_moiety 'C7 H8 N O4 +, Cl -, 2(H2 O)'
_chemical_formula_sum 'C7 H12 Cl N O6'
_chemical_formula_weight 241.63
_chemical_name_systematic
;
5-Carboxy-2,4-dihydroxyanilinium chloride dihydrate
;
_space_group_IT_number 2
_symmetry_cell_setting triclinic
_symmetry_space_group_name_Hall '-P 1'
_symmetry_space_group_name_H-M 'P -1'
_atom_sites_solution_hydrogens geom
_atom_sites_solution_primary direct
_atom_sites_solution_secondary difmap
_audit_creation_method SHELXL-97
_cell_angle_alpha 100.135(5)
_cell_angle_beta 97.162(4)
_cell_angle_gamma 92.921(5)
_cell_formula_units_Z 2
_cell_length_a 6.0285(8)
_cell_length_b 7.9597(8)
_cell_length_c 10.9570(13)
_cell_measurement_reflns_used 1853
_cell_measurement_temperature 296(2)
_cell_measurement_theta_max 28.43
_cell_measurement_theta_min 1.91
_cell_volume 512.10(11)
_computing_cell_refinement 'SAINT (Bruker, 2009)'
_computing_data_collection 'APEX2 (Bruker, 2009)'
_computing_data_reduction 'SAINT (Bruker, 2009)'
_computing_molecular_graphics 'ORTEP-3 for Windows (Farrugia, 1997) and PLATON (Spek, 2009)'
_computing_publication_material 'WinGX (Farrugia, 1999) and PLATON (Spek, 2009)'
_computing_structure_refinement 'SHELXL97 (Sheldrick, 2008)'
_computing_structure_solution 'SHELXS97 (Sheldrick, 2008)'
_diffrn_ambient_temperature 296(2)
_diffrn_detector_area_resol_mean 7.50
_diffrn_measured_fraction_theta_full 0.988
_diffrn_measured_fraction_theta_max 0.988
_diffrn_measurement_device_type 'Bruker Kappa APEXII CCD'
_diffrn_measurement_method \w
_diffrn_radiation_monochromator graphite
_diffrn_radiation_source 'fine-focus sealed tube'
_diffrn_radiation_type MoK\a
_diffrn_radiation_wavelength 0.71073
_diffrn_reflns_av_R_equivalents 0.0392
_diffrn_reflns_av_sigmaI/netI 0.0495
_diffrn_reflns_limit_h_max 8
_diffrn_reflns_limit_h_min -8
_diffrn_reflns_limit_k_max 8
_diffrn_reflns_limit_k_min -10
_diffrn_reflns_limit_l_max 14
_diffrn_reflns_limit_l_min -14
_diffrn_reflns_number 8850
_diffrn_reflns_theta_full 28.43
_diffrn_reflns_theta_max 28.43
_diffrn_reflns_theta_min 1.91
_diffrn_standards_number 0
_exptl_absorpt_coefficient_mu 0.383
_exptl_absorpt_correction_T_max 0.965
_exptl_absorpt_correction_T_min 0.935
_exptl_absorpt_correction_type multi-scan
_exptl_absorpt_process_details '(SADABS; Bruker, 2005)'
_exptl_crystal_colour brown
_exptl_crystal_density_diffrn 1.567
_exptl_crystal_density_method 'not measured'
_exptl_crystal_description needle
_exptl_crystal_F_000 252
_exptl_crystal_size_max 0.28
_exptl_crystal_size_mid 0.15
_exptl_crystal_size_min 0.10
_refine_diff_density_max 0.404
_refine_diff_density_min -0.274
_refine_ls_extinction_method none
_refine_ls_goodness_of_fit_ref 1.026
_refine_ls_hydrogen_treatment constr
_refine_ls_matrix_type full
_refine_ls_number_parameters 139
_refine_ls_number_reflns 2548
_refine_ls_number_restraints 0
_refine_ls_restrained_S_all 1.026
_refine_ls_R_factor_all 0.0687
_refine_ls_R_factor_gt 0.0444
_refine_ls_shift/su_max 0.000
_refine_ls_shift/su_mean 0.000
_refine_ls_structure_factor_coef Fsqd
_refine_ls_weighting_details 'calc w=1/[\s^2^(Fo^2^)+(0.0571P)^2^+0.0225P] where P=(Fo^2^+2Fc^2^)/3'
_refine_ls_weighting_scheme calc
_refine_ls_wR_factor_gt 0.1039
_refine_ls_wR_factor_ref 0.1146
_reflns_number_gt 1853
_reflns_number_total 2548
_reflns_threshold_expression I>2\s(I)
_cod_data_source_file dn2650.cif
_cod_data_source_block I
_cod_database_code 2229029
_cod_database_fobs_code 2229029

loop_
_symmetry_equiv_pos_site_id
_symmetry_equiv_pos_as_xyz
1 x,y,z
2 -x,-y,-z

loop_
_atom_site_type_symbol
_atom_site_label
_atom_site_fract_x
_atom_site_fract_y
_atom_site_fract_z
_atom_site_U_iso_or_equiv
_atom_site_adp_type
_atom_site_calc_flag
_atom_site_refinement_flags
_atom_site_occupancy
_atom_site_disorder_assembly
_atom_site_disorder_group
O O1 0.2807(3) 0.0789(2) 0.38672(13) 0.0395(4) Uani d . 1 . .
H H1 0.3127 0.0453 0.3164 0.059 Uiso calc R 1 . .
O O2 -0.0155(3) 0.1663(2) 0.27792(13) 0.0454(4) Uani d . 1 . .
O O3 -0.2957(3) 0.35281(19) 0.40596(13) 0.0401(4) Uani d . 1 . .
H H3 -0.2501 0.3044 0.3424 0.060 Uiso d R 1 . .
O O4 -0.1327(3) 0.4424(2) 0.84841(13) 0.0415(4) Uani d . 1 . .
H H4A -0.2380 0.5033 0.8442 0.062 Uiso calc R 1 . .
N N1 0.2345(3) 0.2711(2) 0.84317(14) 0.0306(4) Uani d . 1 . .
H H1A 0.3302 0.1906 0.8294 0.046 Uiso calc R 1 . .
H H1B 0.1449 0.2439 0.8965 0.046 Uiso calc R 1 . .
H H1C 0.3104 0.3712 0.8755 0.046 Uiso calc R 1 . .
C C1 0.0937(4) 0.1574(2) 0.37826(18) 0.0303(5) Uani d . 1 . .
C C2 0.0302(3) 0.2322(2) 0.50004(17) 0.0268(4) Uani d . 1 . .
C C3 -0.1622(4) 0.3252(2) 0.50731(18) 0.0284(4) Uani d . 1 . .
C C4 -0.2215(3) 0.3963(2) 0.62285(18) 0.0303(5) Uani d . 1 . .
H H4 -0.3489 0.4570 0.6270 0.036 Uiso calc R 1 . .
C C5 -0.0912(3) 0.3766(2) 0.73114(18) 0.0286(5) Uani d . 1 . .
C C6 0.0990(3) 0.2839(2) 0.72445(17) 0.0248(4) Uani d . 1 . .
C C7 0.1595(3) 0.2145(2) 0.61147(17) 0.0259(4) Uani d . 1 . .
H H7 0.2879 0.1547 0.6086 0.031 Uiso calc R 1 . .
O O5 0.9425(3) 0.17641(17) 0.00957(13) 0.0372(4) Uani d . 1 . .
H H5A 0.9959 0.1488 0.0794 0.056 Uiso d R 1 . .
H H5B 0.8641 0.2602 0.0303 0.056 Uiso d R 1 . .
O O6 0.4319(3) -0.02049(19) 0.16590(14) 0.0427(4) Uani d . 1 . .
H H6A 0.4697 0.0818 0.1525 0.064 Uiso d R 1 . .
H H6B 0.3236 -0.0641 0.1078 0.064 Uiso d R 1 . .
Cl Cl1 0.53107(9) 0.35035(6) 0.11554(5) 0.03442(17) Uani d . 1 . .

loop_
_atom_site_aniso_label
_atom_site_aniso_U_11
_atom_site_aniso_U_22
_atom_site_aniso_U_33
_atom_site_aniso_U_12
_atom_site_aniso_U_13
_atom_site_aniso_U_23
O1 0.0407(10) 0.0515(9) 0.0269(8) 0.0127(7) 0.0097(7) 0.0025(7)
O2 0.0577(11) 0.0566(10) 0.0220(8) 0.0189(8) 0.0017(7) 0.0056(7)
O3 0.0422(10) 0.0517(9) 0.0257(8) 0.0121(7) -0.0042(7) 0.0093(7)
O4 0.0478(10) 0.0534(10) 0.0251(8) 0.0274(8) 0.0074(7) 0.0035(7)
N1 0.0326(10) 0.0357(9) 0.0231(9) 0.0089(7) 0.0018(7) 0.0043(7)
C1 0.0377(13) 0.0276(10) 0.0255(11) 0.0000(9) 0.0033(9) 0.0058(8)
C2 0.0325(12) 0.0258(9) 0.0229(10) 0.0025(8) 0.0059(9) 0.0050(8)
C3 0.0319(12) 0.0284(10) 0.0246(11) 0.0018(8) -0.0012(9) 0.0081(8)
C4 0.0282(11) 0.0322(10) 0.0323(12) 0.0097(8) 0.0035(9) 0.0086(9)
C5 0.0327(12) 0.0271(10) 0.0271(11) 0.0052(8) 0.0059(9) 0.0062(8)
C6 0.0289(11) 0.0242(9) 0.0205(10) 0.0036(8) 0.0000(8) 0.0038(8)
C7 0.0272(11) 0.0251(9) 0.0261(11) 0.0037(8) 0.0049(8) 0.0047(8)
O5 0.0415(9) 0.0386(8) 0.0343(8) 0.0153(7) 0.0085(7) 0.0085(7)
O6 0.0468(10) 0.0400(8) 0.0408(9) 0.0073(7) 0.0065(8) 0.0045(7)
Cl1 0.0335(3) 0.0385(3) 0.0323(3) 0.0111(2) 0.0022(2) 0.0086(2)

loop_
_atom_type_symbol
_atom_type_description
_atom_type_scat_dispersion_real
_atom_type_scat_dispersion_imag
_atom_type_scat_source
C C 0.0033 0.0016 'International Tables Vol C Tables 4.2.6.8 and 6.1.1.4'
H H 0.0000 0.0000 'International Tables Vol C Tables 4.2.6.8 and 6.1.1.4'
N N 0.0061 0.0033 'International Tables Vol C Tables 4.2.6.8 and 6.1.1.4'
O O 0.0106 0.0060 'International Tables Vol C Tables 4.2.6.8 and 6.1.1.4'
Cl Cl 0.1484 0.1585 'International Tables Vol C Tables 4.2.6.8 and 6.1.1.4'

loop_
_geom_angle_atom_site_label_1
_geom_angle_atom_site_label_2
_geom_angle_atom_site_label_3
_geom_angle_site_symmetry_1
_geom_angle_site_symmetry_3
_geom_angle
_geom_angle_publ_flag
C1 O1 H1 . . 109.5 ?
C3 O3 H3 . . 109.5 ?
C5 O4 H4A . . 109.5 ?
C6 N1 H1A . . 109.5 ?
C6 N1 H1B . . 109.5 ?
H1A N1 H1B . . 109.5 ?
C6 N1 H1C . . 109.5 ?
H1A N1 H1C . . 109.5 ?
H1B N1 H1C . . 109.5 ?
O2 C1 O1 . . 122.79(18) ?
O2 C1 C2 . . 123.65(19) ?
O1 C1 C2 . . 113.56(17) ?
C7 C2 C3 . . 118.40(17) ?
C7 C2 C1 . . 120.94(18) ?
C3 C2 C1 . . 120.67(18) ?
O3 C3 C4 . . 116.25(17) ?
O3 C3 C2 . . 123.24(18) ?
C4 C3 C2 . . 120.50(18) ?
C5 C4 C3 . . 119.87(18) ?
C5 C4 H4 . . 120.1 ?
C3 C4 H4 . . 120.1 ?
O4 C5 C4 . . 124.58(17) ?
O4 C5 C6 . . 115.57(17) ?
C4 C5 C6 . . 119.85(18) ?
C7 C6 C5 . . 120.75(18) ?
C7 C6 N1 . . 121.88(16) ?
C5 C6 N1 . . 117.31(16) ?
C6 C7 C2 . . 120.62(17) ?
C6 C7 H7 . . 119.7 ?
C2 C7 H7 . . 119.7 ?
H5A O5 H5B . . 104.7 ?
H6A O6 H6B . . 106.8 ?

loop_
_geom_bond_atom_site_label_1
_geom_bond_atom_site_label_2
_geom_bond_site_symmetry_2
_geom_bond_distance
_geom_bond_publ_flag
O1 C1 . 1.317(2) ?
O1 H1 . 0.8200 ?
O2 C1 . 1.225(2) ?
O3 C3 . 1.346(2) ?
O3 H3 . 0.8199 ?
O4 C5 . 1.358(2) ?
O4 H4A . 0.8200 ?
N1 C6 . 1.470(2) ?
N1 H1A . 0.8900 ?
N1 H1B . 0.8900 ?
N1 H1C . 0.8900 ?
C1 C2 . 1.467(3) ?
C2 C7 . 1.397(3) ?
C2 C3 . 1.410(3) ?
C3 C4 . 1.390(3) ?
C4 C5 . 1.376(3) ?
C4 H4 . 0.9300 ?
C5 C6 . 1.397(3) ?
C6 C7 . 1.365(3) ?
C7 H7 . 0.9300 ?
O5 H5A . 0.8616 ?
O5 H5B . 0.8517 ?
O6 H6A . 0.8764 ?
O6 H6B . 0.8647 ?

loop_
_geom_hbond_atom_site_label_D
_geom_hbond_atom_site_label_H
_geom_hbond_atom_site_label_A
_geom_hbond_site_symmetry_A
_geom_hbond_distance_DH
_geom_hbond_distance_HA
_geom_hbond_distance_DA
_geom_hbond_angle_DHA
O1 H1 O6 . 0.82 1.88 2.6945(19) 171
O3 H3 O2 . 0.82 1.96 2.672(2) 145
O4 H4A Cl1 2_566 0.82 2.21 3.0097(15) 164
N1 H1A O6 2_656 0.89 2.02 2.903(2) 169
N1 H1B O5 1_456 0.89 1.96 2.853(2) 178
N1 H1C Cl1 2_666 0.89 2.35 3.1950(18) 157
O5 H5A O2 1_655 0.86 2.16 2.935(2) 149
O5 H5B Cl1 . 0.85 2.41 3.1494(15) 146
O6 H6A Cl1 . 0.88 2.27 3.1386(16) 174
O6 H6B O5 2_655 0.86 1.99 2.850(2) 173

loop_
_cod_related_entry_id
_cod_related_entry_database
_cod_related_entry_code
1 ChemSpider 30656459
